data_4503832
loop_
_publ_author_name
'Sarma, Bipul'
'Reddy, L. Sreenivas'
'Nangia, Ashwini'

_publ_section_title
;
 The Role of \p-Stacking in the Composition of Phloroglucinol and
 Phenazine Cocrystals
;
_journal_issue 12
_journal_name_full 'Crystal Growth &amp; Design'
_journal_page_first 4546
_journal_paper_doi 10.1021/cg800585d
_journal_volume 8
_journal_year 2008
_chemical_formula_moiety '1.5(C12 H8 N2),(C6 H6 O3)'
_chemical_formula_sum 'C24 H18 N3 O3'
_chemical_formula_weight 396.41
_chemical_name_common '1:1.5 Complex of pluoroglucinol and phenazine'
_chemical_name_systematic
; 
 1:1.5 complex of pluoroglucinol and phenazine 
;
_space_group_IT_number 14
_symmetry_cell_setting monoclinic
_symmetry_space_group_name_Hall '-P 2ybc'
_symmetry_space_group_name_H-M 'P 1 21/c 1'
_atom_sites_solution_hydrogens geom
_atom_sites_solution_primary direct
_atom_sites_solution_secondary difmap
_audit_creation_method SHELXL-97
_cell_angle_alpha 90.00
_cell_angle_beta 100.447(2)
_cell_angle_gamma 90.00
_cell_formula_units_Z 4
_cell_length_a 9.8825(12)
_cell_length_b 12.5062(15)
_cell_length_c 16.2270(19)
_cell_measurement_reflns_used 2214
_cell_measurement_temperature 298(2)
_cell_measurement_theta_max 22.18
_cell_measurement_theta_min 2.55
_cell_volume 1972.3(4)
_computing_cell_refinement 'Bruker SMART'
_computing_data_collection 'Bruker SMART'
_computing_data_reduction 'Bruker SAINT'
_computing_molecular_graphics 'Bruker SHELXTL'
_computing_publication_material 'Bruker SHELXTL'
_computing_structure_refinement 'Bruker SHELXTL'
_computing_structure_solution 'Bruker SHELXTL'
_diffrn_ambient_temperature 298(2)
_diffrn_measured_fraction_theta_full 0.998
_diffrn_measured_fraction_theta_max 0.998
_diffrn_measurement_device_type 'CCD area detector'
_diffrn_measurement_method 'phi and omega scans'
_diffrn_radiation_monochromator graphite
_diffrn_radiation_source 'fine-focus sealed tube'
_diffrn_radiation_type MoK\a
_diffrn_radiation_wavelength 0.71073
_diffrn_reflns_av_R_equivalents 0.0416
_diffrn_reflns_av_sigmaI/netI 0.0412
_diffrn_reflns_limit_h_max 12
_diffrn_reflns_limit_h_min -12
_diffrn_reflns_limit_k_max 13
_diffrn_reflns_limit_k_min -15
_diffrn_reflns_limit_l_max 19
_diffrn_reflns_limit_l_min -20
_diffrn_reflns_number 14658
_diffrn_reflns_theta_full 26.00
_diffrn_reflns_theta_max 26.00
_diffrn_reflns_theta_min 2.07
_exptl_absorpt_coefficient_mu 0.090
_exptl_absorpt_correction_T_max 0.9840
_exptl_absorpt_correction_T_min 0.9683
_exptl_absorpt_correction_type multi-scan
_exptl_absorpt_process_details SADABS
_exptl_crystal_colour 'dark yellow'
_exptl_crystal_density_diffrn 1.335
_exptl_crystal_density_method 'not measured'
_exptl_crystal_description block
_exptl_crystal_F_000 828
_exptl_crystal_size_max 0.36
_exptl_crystal_size_mid 0.23
_exptl_crystal_size_min 0.18
_refine_diff_density_max 0.115
_refine_diff_density_min -0.153
_refine_diff_density_rms 0.034
_refine_ls_extinction_method none
_refine_ls_goodness_of_fit_ref 1.017
_refine_ls_hydrogen_treatment mixed
_refine_ls_matrix_type full
_refine_ls_number_parameters 283
_refine_ls_number_reflns 3875
_refine_ls_number_restraints 0
_refine_ls_restrained_S_all 1.017
_refine_ls_R_factor_all 0.0870
_refine_ls_R_factor_gt 0.0467
_refine_ls_shift/su_max 0.001
_refine_ls_shift/su_mean 0.000
_refine_ls_structure_factor_coef Fsqd
_refine_ls_weighting_details 'calc w=1/[\s^2^(Fo^2^)+(0.0528P)^2^+0.0000P] where P=(Fo^2^+2Fc^2^)/3'
_refine_ls_weighting_scheme calc
_refine_ls_wR_factor_gt 0.1007
_refine_ls_wR_factor_ref 0.1160
_reflns_number_gt 2347
_reflns_number_total 3875
_reflns_threshold_expression >2sigma(I)
_cod_data_source_file cg800585d_si_002.cif
_cod_data_source_block am253_m_PHG:Phen=1:1.5
_cod_depositor_comments
;
The following automatic conversions were performed:

'_symmetry_cell_setting' value 'Monoclinic' changed to 'monoclinic'
according to /home/saulius/struct/CIF-dictionaries/cif_core.dic
dictionary named 'cif_core.dic' version 2.4.1 from 2010-06-29.

Automatic conversion script
Id: cif_fix_values 1715 2011-07-08 13:25:40Z adriana 
;
_cod_original_sg_symbol_H-M 'P2(1)/c  '
_cod_database_code 4503832

loop_
_symmetry_equiv_pos_as_xyz
'x, y, z'
'-x, y+1/2, -z+1/2'
'-x, -y, -z'
'x, -y-1/2, z-1/2'

loop_
_atom_site_label
_atom_site_type_symbol
_atom_site_fract_x
_atom_site_fract_y
_atom_site_fract_z
_atom_site_U_iso_or_equiv
_atom_site_adp_type
_atom_site_occupancy
_atom_site_symmetry_multiplicity
_atom_site_calc_flag
_atom_site_refinement_flags
O1 O 0.43598(14) 0.10946(12) 0.15471(8) 0.0708(4) Uani 1 1 d .
H1 H 0.375(2) 0.1647(19) 0.1321(14) 0.108(8) Uiso 1 1 d .
O2 O 0.81177(14) 0.02988(11) 0.36674(9) 0.0686(4) Uani 1 1 d .
H2 H 0.880(2) 0.0626(17) 0.4034(14) 0.091(7) Uiso 1 1 d .
O3 O 0.67468(18) 0.39396(12) 0.30784(9) 0.0938(6) Uani 1 1 d .
H3 H 0.745(2) 0.4084(18) 0.3506(15) 0.106(8) Uiso 1 1 d .
C1 C 0.53629(16) 0.14641(15) 0.21697(9) 0.0468(4) Uani 1 1 d .
C2 C 0.62188(16) 0.07172(14) 0.26223(10) 0.0482(4) Uani 1 1 d .
H2A H 0.6082 -0.0009 0.2513 0.058 Uiso 1 1 calc R
C3 C 0.72782(16) 0.10591(15) 0.32374(9) 0.0463(4) Uani 1 1 d .
C4 C 0.74781(17) 0.21383(15) 0.34082(10) 0.0511(5) Uani 1 1 d .
H4 H 0.8196 0.2367 0.3823 0.061 Uiso 1 1 calc R
C5 C 0.65978(18) 0.28677(15) 0.29540(10) 0.0546(5) Uani 1 1 d .
C6 C 0.55355(16) 0.25415(15) 0.23336(9) 0.0524(5) Uani 1 1 d .
H6 H 0.4946 0.3039 0.2031 0.063 Uiso 1 1 calc R
N1 N 0.96934(15) 0.62866(12) 1.02233(8) 0.0540(4) Uani 1 1 d .
N2 N 0.75015(14) 0.73858(12) 0.92333(8) 0.0549(4) Uani 1 1 d .
C7 C 0.98829(17) 0.68681(15) 0.95554(10) 0.0512(5) Uani 1 1 d .
C8 C 1.12125(19) 0.69511(18) 0.93438(13) 0.0706(6) Uani 1 1 d .
H8 H 1.1951 0.6593 0.9663 0.085 Uiso 1 1 calc R
C9 C 1.1410(2) 0.7546(2) 0.86821(14) 0.0831(7) Uani 1 1 d .
H9 H 1.2284 0.7591 0.8547 0.100 Uiso 1 1 calc R
C10 C 1.0308(3) 0.8100(2) 0.81946(13) 0.0813(7) Uani 1 1 d .
H10 H 1.0466 0.8511 0.7744 0.098 Uiso 1 1 calc R
C11 C 0.9030(2) 0.80440(17) 0.83696(11) 0.0688(6) Uani 1 1 d .
H11 H 0.8313 0.8413 0.8039 0.083 Uiso 1 1 calc R
C12 C 0.87762(18) 0.74241(15) 0.90564(10) 0.0509(5) Uani 1 1 d .
C13 C 0.73069(17) 0.68037(15) 0.98937(10) 0.0533(5) Uani 1 1 d .
C14 C 0.5986(2) 0.67480(18) 1.01062(12) 0.0741(6) Uani 1 1 d .
H14 H 0.5251 0.7103 0.9780 0.089 Uiso 1 1 calc R
C15 C 0.5785(2) 0.6183(2) 1.07799(14) 0.0870(7) Uani 1 1 d .
H15 H 0.4911 0.6153 1.0915 0.104 Uiso 1 1 calc R
C16 C 0.6877(3) 0.56357(19) 1.12826(13) 0.0796(7) Uani 1 1 d .
H16 H 0.6714 0.5248 1.1744 0.095 Uiso 1 1 calc R
C17 C 0.8155(2) 0.56674(17) 1.11036(11) 0.0671(6) Uani 1 1 d .
H17 H 0.8869 0.5304 1.1442 0.081 Uiso 1 1 calc R
C18 C 0.84171(18) 0.62536(14) 1.04000(10) 0.0501(5) Uani 1 1 d .
N3 N 0.1041(2) 0.95183(14) 0.05904(10) 0.0782(6) Uani 1 1 d .
C19 C 0.1336(2) 1.00277(17) -0.00828(12) 0.0744(7) Uani 1 1 d .
C20 C 0.2711(3) 1.0080(2) -0.02176(15) 0.0891(8) Uani 1 1 d .
H20 H 0.3410 0.9766 0.0168 0.107 Uiso 1 1 calc R
C21 C 0.3021(3) 1.0579(2) -0.08981(16) 0.0978(8) Uani 1 1 d .
H21 H 0.3928 1.0606 -0.0980 0.117 Uiso 1 1 calc R
C22 C -0.1965(3) 0.8939(2) 0.14855(15) 0.1001(9) Uani 1 1 d .
H22 H -0.2188 0.8596 0.1951 0.120 Uiso 1 1 calc R
C23 C -0.0652(3) 0.89668(19) 0.13854(14) 0.0927(8) Uani 1 1 d .
H23 H 0.0023 0.8643 0.1780 0.111 Uiso 1 1 calc R
C24 C -0.0280(3) 0.94862(17) 0.06822(12) 0.0761(7) Uani 1 1 d .

loop_
_atom_site_aniso_label
_atom_site_aniso_U_11
_atom_site_aniso_U_22
_atom_site_aniso_U_33
_atom_site_aniso_U_23
_atom_site_aniso_U_13
_atom_site_aniso_U_12
O1 0.0654(9) 0.0630(10) 0.0697(8) -0.0024(7) -0.0262(7) -0.0059(7)
O2 0.0614(8) 0.0561(9) 0.0758(9) 0.0069(7) -0.0209(7) 0.0045(7)
O3 0.1262(14) 0.0465(10) 0.0853(10) -0.0052(8) -0.0432(10) -0.0011(8)
C1 0.0408(10) 0.0550(13) 0.0413(9) -0.0032(8) -0.0010(7) -0.0030(8)
C2 0.0484(10) 0.0445(11) 0.0496(9) -0.0031(8) 0.0035(8) -0.0016(8)
C3 0.0408(10) 0.0511(13) 0.0454(9) 0.0064(8) 0.0032(7) 0.0020(8)
C4 0.0483(10) 0.0523(13) 0.0467(9) 0.0021(9) -0.0072(7) -0.0086(9)
C5 0.0635(12) 0.0449(13) 0.0499(10) -0.0019(9) -0.0044(8) -0.0013(9)
C6 0.0510(10) 0.0536(13) 0.0479(10) -0.0007(9) -0.0042(8) 0.0075(9)
N1 0.0498(9) 0.0576(11) 0.0499(9) -0.0096(7) -0.0031(7) 0.0028(7)
N2 0.0487(9) 0.0650(11) 0.0484(8) 0.0011(8) 0.0020(7) 0.0017(7)
C7 0.0475(11) 0.0571(13) 0.0471(10) -0.0163(9) 0.0037(8) -0.0020(9)
C8 0.0499(12) 0.0882(17) 0.0730(13) -0.0254(12) 0.0090(10) -0.0005(11)
C9 0.0657(15) 0.110(2) 0.0815(15) -0.0264(14) 0.0333(12) -0.0168(14)
C10 0.0882(17) 0.0947(19) 0.0674(13) -0.0066(12) 0.0312(13) -0.0144(14)
C11 0.0738(14) 0.0786(16) 0.0544(11) 0.0009(10) 0.0124(10) -0.0024(11)
C12 0.0483(11) 0.0606(13) 0.0423(9) -0.0084(9) 0.0039(8) -0.0038(9)
C13 0.0486(11) 0.0631(13) 0.0461(10) -0.0016(9) 0.0032(8) 0.0005(9)
C14 0.0514(12) 0.1013(19) 0.0696(13) 0.0118(12) 0.0109(10) 0.0058(11)
C15 0.0702(15) 0.116(2) 0.0799(15) 0.0101(14) 0.0277(12) -0.0030(14)
C16 0.0919(17) 0.0900(18) 0.0606(13) 0.0084(12) 0.0240(12) -0.0084(14)
C17 0.0779(15) 0.0668(15) 0.0530(11) 0.0022(10) 0.0020(10) 0.0040(11)
C18 0.0516(11) 0.0542(12) 0.0421(9) -0.0077(8) 0.0015(8) -0.0011(8)
N3 0.0993(15) 0.0704(13) 0.0549(10) -0.0102(9) -0.0133(9) 0.0382(11)
C19 0.0959(18) 0.0648(15) 0.0522(12) -0.0169(11) -0.0141(11) 0.0371(13)
C20 0.097(2) 0.092(2) 0.0670(15) -0.0186(13) -0.0144(13) 0.0370(15)
C21 0.1034(19) 0.110(2) 0.0749(16) -0.0189(15) 0.0011(14) 0.0297(16)
C22 0.123(2) 0.101(2) 0.0741(16) -0.0008(14) 0.0119(16) 0.0408(17)
C23 0.115(2) 0.092(2) 0.0650(15) -0.0003(13) -0.0020(14) 0.0495(16)
C24 0.0991(18) 0.0645(16) 0.0555(12) -0.0144(11) -0.0107(11) 0.0369(13)

loop_
_atom_type_symbol
_atom_type_description
_atom_type_scat_dispersion_real
_atom_type_scat_dispersion_imag
_atom_type_scat_source
C C 0.0033 0.0000 'International Tables Vol C Tables 4.2.6.8 and 6.1.1.4'
H H 0.0000 0.0000 'International Tables Vol C Tables 4.2.6.8 and 6.1.1.4'
N N 0.0061 0.0000 'International Tables Vol C Tables 4.2.6.8 and 6.1.1.4'
O O 0.0106 0.0000 'International Tables Vol C Tables 4.2.6.8 and 6.1.1.4'

loop_
_geom_angle_atom_site_label_1
_geom_angle_atom_site_label_2
_geom_angle_atom_site_label_3
_geom_angle
_geom_angle_site_symmetry_1
_geom_angle_site_symmetry_3
C1 O1 H1 111.5(14) . .
C3 O2 H2 109.2(14) . .
C5 O3 H3 110.9(15) . .
O1 C1 C6 121.54(15) . .
O1 C1 C2 117.32(16) . .
C6 C1 C2 121.13(14) . .
C3 C2 C1 119.21(17) . .
C3 C2 H2A 120.4 . .
C1 C2 H2A 120.4 . .
O2 C3 C2 117.73(17) . .
O2 C3 C4 121.63(15) . .
C2 C3 C4 120.64(15) . .
C5 C4 C3 119.00(15) . .
C5 C4 H4 120.5 . .
C3 C4 H4 120.5 . .
O3 C5 C6 116.62(16) . .
O3 C5 C4 122.16(15) . .
C6 C5 C4 121.21(17) . .
C5 C6 C1 118.80(16) . .
C5 C6 H6 120.6 . .
C1 C6 H6 120.6 . .
C18 N1 C7 117.47(14) . .
C13 N2 C12 117.86(15) . .
N1 C7 C12 121.24(16) . .
N1 C7 C8 120.25(17) . .
C12 C7 C8 118.50(18) . .
C9 C8 C7 120.4(2) . .
C9 C8 H8 119.8 . .
C7 C8 H8 119.8 . .
C8 C9 C10 120.7(2) . .
C8 C9 H9 119.7 . .
C10 C9 H9 119.7 . .
C11 C10 C9 121.1(2) . .
C11 C10 H10 119.5 . .
C9 C10 H10 119.5 . .
C10 C11 C12 120.09(19) . .
C10 C11 H11 120.0 . .
C12 C11 H11 120.0 . .
N2 C12 C11 119.65(17) . .
N2 C12 C7 121.10(16) . .
C11 C12 C7 119.25(17) . .
N2 C13 C14 119.75(16) . .
N2 C13 C18 121.17(16) . .
C14 C13 C18 119.06(17) . .
C15 C14 C13 120.21(19) . .
C15 C14 H14 119.9 . .
C13 C14 H14 119.9 . .
C14 C15 C16 121.1(2) . .
C14 C15 H15 119.5 . .
C16 C15 H15 119.5 . .
C17 C16 C15 120.8(2) . .
C17 C16 H16 119.6 . .
C15 C16 H16 119.6 . .
C16 C17 C18 120.22(19) . .
C16 C17 H17 119.9 . .
C18 C17 H17 119.9 . .
N1 C18 C17 120.16(17) . .
N1 C18 C13 121.15(16) . .
C17 C18 C13 118.69(17) . .
C24 N3 C19 117.65(18) . .
N3 C19 C20 120.2(2) . .
N3 C19 C24 121.1(2) . 3_575
C20 C19 C24 118.6(2) . 3_575
C21 C20 C19 120.9(2) . .
C21 C20 H20 119.5 . .
C19 C20 H20 119.5 . .
C20 C21 C22 119.9(3) . 3_575
C20 C21 H21 120.1 . .
C22 C21 H21 120.1 3_575 .
C23 C22 C21 121.4(3) . 3_575
C23 C22 H22 119.3 . .
C21 C22 H22 119.3 3_575 .
C22 C23 C24 120.6(2) . .
C22 C23 H23 119.7 . .
C24 C23 H23 119.7 . .
N3 C24 C23 120.2(2) . .
N3 C24 C19 121.2(2) . 3_575
C23 C24 C19 118.6(3) . 3_575

loop_
_geom_bond_atom_site_label_1
_geom_bond_atom_site_label_2
_geom_bond_distance
_geom_bond_site_symmetry_2
O1 C1 1.3615(18) .
O1 H1 0.94(2) .
O2 C3 1.3672(19) .
O2 H2 0.91(2) .
O3 C5 1.360(2) .
O3 H3 0.91(2) .
C1 C6 1.378(2) .
C1 C2 1.379(2) .
C2 C3 1.377(2) .
C2 H2A 0.9300 .
C3 C4 1.385(2) .
C4 C5 1.378(2) .
C4 H4 0.9300 .
C5 C6 1.378(2) .
C6 H6 0.9300 .
N1 C18 1.344(2) .
N1 C7 1.346(2) .
N2 C13 1.338(2) .
N2 C12 1.343(2) .
C7 C12 1.419(2) .
C7 C8 1.421(2) .
C8 C9 1.350(3) .
C8 H8 0.9300 .
C9 C10 1.406(3) .
C9 H9 0.9300 .
C10 C11 1.346(3) .
C10 H10 0.9300 .
C11 C12 1.417(2) .
C11 H11 0.9300 .
C13 C14 1.411(2) .
C13 C18 1.423(2) .
C14 C15 1.347(3) .
C14 H14 0.9300 .
C15 C16 1.406(3) .
C15 H15 0.9300 .
C16 C17 1.347(3) .
C16 H16 0.9300 .
C17 C18 1.420(2) .
C17 H17 0.9300 .
N3 C24 1.341(3) .
N3 C19 1.341(3) .
C19 C20 1.416(3) .
C19 C24 1.427(3) 3_575
C20 C21 1.351(3) .
C20 H20 0.9300 .
C21 C22 1.415(3) 3_575
C21 H21 0.9300 .
C22 C23 1.336(3) .
C22 C21 1.415(3) 3_575
C22 H22 0.9300 .
C23 C24 1.419(3) .
C23 H23 0.9300 .
C24 C19 1.427(3) 3_575
